data_4343187
loop_
_publ_author_name
'Labios, Liezel A.'
'Heiden, Zachariah M.'
'Mock, Michael T.'

_publ_section_title
;
 Electronic and Steric Influences of Pendant Amine Groups on the
 Protonation of Molybdenum Bis(dinitrogen) Complexes.
;
_journal_issue 9
_journal_name_full 'Inorganic chemistry'
_journal_page_first 4409
_journal_page_last 4422
_journal_paper_doi 10.1021/acs.inorgchem.5b00209
_journal_volume 54
_journal_year 2015
_chemical_formula_moiety 'C46 H72 Mo N6 P4'
_chemical_formula_sum 'C46 H72 Mo N6 P4'
_chemical_formula_weight 928.92
_chemical_name_common 'trans-Mo(N2)2(PMePh2)2(P_Et2-PN2, N_iPr2)'
_chemical_name_systematic
;
 ?
;
_space_group_IT_number 14
_symmetry_cell_setting monoclinic
_symmetry_space_group_name_Hall '-P 2yn'
_symmetry_space_group_name_H-M 'P 1 21/n 1'
_atom_sites_solution_hydrogens geom
_atom_sites_solution_primary direct
_atom_sites_solution_secondary difmap
_audit_creation_method SHELXL-97
_cell_angle_alpha 90.00
_cell_angle_beta 110.658(6)
_cell_angle_gamma 90.00
_cell_formula_units_Z 4
_cell_length_a 10.4421(13)
_cell_length_b 41.057(4)
_cell_length_c 12.0755(15)
_cell_measurement_reflns_used 9975
_cell_measurement_temperature 100(2)
_cell_measurement_theta_max 25.23
_cell_measurement_theta_min 2.22
_cell_volume 4844.2(10)
_computing_cell_refinement 'Bruker SAINT'
_computing_data_collection 'Bruker APEX2'
_computing_data_reduction 'Bruker SAINT'
_computing_molecular_graphics 'Bruker SHELXTL'
_computing_publication_material 'Bruker SHELXTL'
_computing_structure_refinement 'SHELXL-97 (Sheldrick, 2008)'
_computing_structure_solution 'SHELXS-97 (Sheldrick, 2008)'
_diffrn_ambient_temperature 100(2)
_diffrn_measured_fraction_theta_full 0.992
_diffrn_measured_fraction_theta_max 0.992
_diffrn_measurement_device_type 'Bruker APEX-II CCD'
_diffrn_measurement_method '\f and \w scans'
_diffrn_radiation_monochromator graphite
_diffrn_radiation_source 'fine-focus sealed tube'
_diffrn_radiation_type MoK\a
_diffrn_radiation_wavelength 0.71073
_diffrn_reflns_av_R_equivalents 0.0623
_diffrn_reflns_av_sigmaI/netI 0.0456
_diffrn_reflns_limit_h_max 12
_diffrn_reflns_limit_h_min -12
_diffrn_reflns_limit_k_max 49
_diffrn_reflns_limit_k_min -49
_diffrn_reflns_limit_l_max 14
_diffrn_reflns_limit_l_min -12
_diffrn_reflns_number 61174
_diffrn_reflns_theta_full 25.45
_diffrn_reflns_theta_max 25.45
_diffrn_reflns_theta_min 1.87
_exptl_absorpt_coefficient_mu 0.440
_exptl_absorpt_correction_T_max 0.9741
_exptl_absorpt_correction_T_min 0.9409
_exptl_absorpt_correction_type multi-scan
_exptl_absorpt_process_details SADABS
_exptl_crystal_colour Orange
_exptl_crystal_density_diffrn 1.274
_exptl_crystal_density_meas ?
_exptl_crystal_density_method 'not measured'
_exptl_crystal_description Block
_exptl_crystal_F_000 1968
_exptl_crystal_size_max 0.14
_exptl_crystal_size_mid 0.12
_exptl_crystal_size_min 0.06
_refine_diff_density_max 0.900
_refine_diff_density_min -0.491
_refine_diff_density_rms 0.068
_refine_ls_extinction_coef 'not measured'
_refine_ls_extinction_method none
_refine_ls_goodness_of_fit_ref 1.026
_refine_ls_hydrogen_treatment constr
_refine_ls_matrix_type full
_refine_ls_number_parameters 548
_refine_ls_number_reflns 8922
_refine_ls_number_restraints 0
_refine_ls_restrained_S_all 1.026
_refine_ls_R_factor_all 0.0549
_refine_ls_R_factor_gt 0.0386
_refine_ls_shift/su_max 0.000
_refine_ls_shift/su_mean 0.000
_refine_ls_structure_factor_coef Fsqd
_refine_ls_weighting_details 'calc w=1/[\s^2^(Fo^2^)+(0.0262P)^2^+5.4836P] where P=(Fo^2^+2Fc^2^)/3'
_refine_ls_weighting_scheme calc
_refine_ls_wR_factor_gt 0.0758
_refine_ls_wR_factor_ref 0.0819
_reflns_number_gt 7119
_reflns_number_total 8922
_reflns_threshold_expression >2sigma(I)
_cod_data_source_file ic5b00209_si_001.cif
_cod_data_source_block ll_006p21n
_cod_depositor_comments
;
The following automatic conversions were performed:

'_symmetry_cell_setting' value 'Monoclinic' changed to 'monoclinic'
according to
/usr/data/users/saulius/crontab/automatic-downloads/current/ACS/lib/dictionaries/cif_core.dic
dictionary named 'cif_core.dic' version 2.4.2 from 2011-04-26.

'_exptl_crystal_density_meas' value 'not measured' was changed to '?'
- the value is perceived as not measured.

Automatic conversion script
Id: cif_fix_values 3271 2015-04-21 07:52:19Z andrius 
;
_cod_original_sg_symbol_H-M P2(1)/n
_cod_database_code 4343187

loop_
_symmetry_equiv_pos_as_xyz
'x, y, z'
'-x+1/2, y+1/2, -z+1/2'
'-x, -y, -z'
'x-1/2, -y-1/2, z-1/2'

loop_
_atom_site_label
_atom_site_type_symbol
_atom_site_fract_x
_atom_site_fract_y
_atom_site_fract_z
_atom_site_U_iso_or_equiv
_atom_site_adp_type
_atom_site_occupancy
_atom_site_symmetry_multiplicity
_atom_site_calc_flag
_atom_site_refinement_flags
_atom_site_disorder_assembly
_atom_site_disorder_group
C1 C 0.9540(3) 0.18510(9) 0.9465(3) 0.0429(9) Uani 1 1 d . A 1
H1A H 0.9594 0.2007 1.0104 0.051 Uiso 1 1 calc R A 1
H1B H 1.0327 0.1701 0.9780 0.051 Uiso 1 1 calc R A 1
C2 C 1.0303(4) 0.23517(9) 0.8724(4) 0.0282(9) Uani 0.75 1 d P A 1
H2 H 1.0597 0.2404 0.8040 0.034 Uiso 0.75 1 calc PR A 1
C3 C 0.923(3) 0.2598(5) 0.871(2) 0.041(3) Uani 0.75 1 d P A 1
H3A H 0.8494 0.2595 0.7934 0.061 Uiso 0.75 1 calc PR A 1
H3B H 0.9643 0.2815 0.8861 0.061 Uiso 0.75 1 calc PR A 1
H3C H 0.8855 0.2543 0.9325 0.061 Uiso 0.75 1 calc PR A 1
C4 C 1.1562(6) 0.23891(13) 0.9845(5) 0.0433(13) Uani 0.75 1 d P A 1
H4A H 1.1299 0.2358 1.0541 0.065 Uiso 0.75 1 calc PR A 1
H4B H 1.1947 0.2608 0.9867 0.065 Uiso 0.75 1 calc PR A 1
H4C H 1.2247 0.2226 0.9847 0.065 Uiso 0.75 1 calc PR A 1
C5 C 1.0237(4) 0.18061(9) 0.7784(4) 0.0256(9) Uani 0.75 1 d P A 1
H5 H 0.9730 0.1595 0.7693 0.031 Uiso 0.75 1 calc PR A 1
C6 C 1.1770(6) 0.17293(12) 0.8322(5) 0.0386(14) Uani 0.75 1 d P A 1
H6A H 1.1979 0.1542 0.7914 0.058 Uiso 0.75 1 calc PR A 1
H6B H 1.2013 0.1679 0.9165 0.058 Uiso 0.75 1 calc PR A 1
H6C H 1.2297 0.1918 0.8231 0.058 Uiso 0.75 1 calc PR A 1
C7 C 0.9922(14) 0.1948(2) 0.6559(12) 0.0330(19) Uani 0.75 1 d P A 1
H7A H 0.9011 0.2048 0.6293 0.050 Uiso 0.75 1 calc PR A 1
H7B H 0.9944 0.1775 0.6009 0.050 Uiso 0.75 1 calc PR A 1
H7C H 1.0607 0.2114 0.6584 0.050 Uiso 0.75 1 calc PR A 1
C8 C 0.7700(3) 0.16509(6) 1.0605(3) 0.0259(7) Uani 1 1 d . A .
H8A H 0.6766 0.1573 1.0496 0.031 Uiso 1 1 calc R . .
H8B H 0.8348 0.1501 1.1172 0.031 Uiso 1 1 calc R . .
C9 C 0.6648(3) 0.20925(7) 1.1404(3) 0.0358(8) Uani 1 1 d . . .
H9 H 0.7016 0.2262 1.2030 0.043 Uiso 1 1 calc R . .
C10 C 0.5900(4) 0.18595(10) 1.1910(4) 0.0579(12) Uani 1 1 d . . .
H10A H 0.5348 0.1712 1.1288 0.087 Uiso 1 1 calc R . .
H10B H 0.5301 0.1981 1.2230 0.087 Uiso 1 1 calc R . .
H10C H 0.6561 0.1733 1.2545 0.087 Uiso 1 1 calc R . .
C11 C 0.5670(5) 0.22717(12) 1.0373(4) 0.0747(15) Uani 1 1 d . . .
H11A H 0.6160 0.2443 1.0121 0.112 Uiso 1 1 calc R . .
H11B H 0.4946 0.2370 1.0604 0.112 Uiso 1 1 calc R . .
H11C H 0.5262 0.2120 0.9717 0.112 Uiso 1 1 calc R . .
C12 C 0.9149(3) 0.20072(7) 1.2159(3) 0.0342(8) Uani 1 1 d . . .
H12 H 0.9844 0.1900 1.1886 0.041 Uiso 1 1 calc R . .
C13 C 0.9256(4) 0.18275(10) 1.3295(3) 0.0489(10) Uani 1 1 d . . .
H13A H 0.8646 0.1930 1.3651 0.073 Uiso 1 1 calc R . .
H13B H 1.0201 0.1838 1.3853 0.073 Uiso 1 1 calc R . .
H13C H 0.8989 0.1599 1.3111 0.073 Uiso 1 1 calc R . .
C14 C 0.9606(4) 0.23578(10) 1.2363(4) 0.0618(12) Uani 1 1 d . . .
H14A H 0.9507 0.2460 1.1604 0.093 Uiso 1 1 calc R . .
H14B H 1.0567 0.2367 1.2886 0.093 Uiso 1 1 calc R . .
H14C H 0.9041 0.2474 1.2731 0.093 Uiso 1 1 calc R . .
C15 C 0.6701(3) 0.19001(6) 0.8212(2) 0.0214(6) Uani 1 1 d . A .
H15A H 0.5840 0.1890 0.8381 0.026 Uiso 1 1 calc R . .
H15B H 0.7071 0.2124 0.8377 0.026 Uiso 1 1 calc R . .
C16 C 0.6418(3) 0.18150(7) 0.6920(2) 0.0226(6) Uani 1 1 d . A .
H16A H 0.7258 0.1846 0.6730 0.027 Uiso 1 1 calc R . .
H16B H 0.5697 0.1960 0.6400 0.027 Uiso 1 1 calc R . .
C17 C 0.5668(3) 0.13353(7) 0.5103(3) 0.0271(7) Uani 1 1 d . A .
H17A H 0.5180 0.1128 0.4815 0.033 Uiso 1 1 calc R . .
H17B H 0.5083 0.1514 0.4640 0.033 Uiso 1 1 calc R . .
C18 C 0.6989(3) 0.13327(8) 0.4848(3) 0.0355(8) Uani 1 1 d . . .
H18A H 0.7445 0.1544 0.5060 0.053 Uiso 1 1 calc R . .
H18B H 0.6785 0.1291 0.4004 0.053 Uiso 1 1 calc R . .
H18C H 0.7592 0.1161 0.5315 0.053 Uiso 1 1 calc R . .
C19 C 0.4036(3) 0.14137(7) 0.6506(3) 0.0245(7) Uani 1 1 d . A .
H19A H 0.3576 0.1214 0.6093 0.029 Uiso 1 1 calc R . .
H19B H 0.3980 0.1410 0.7308 0.029 Uiso 1 1 calc R . .
C20 C 0.3211(3) 0.17083(7) 0.5844(3) 0.0325(8) Uani 1 1 d . . .
H20A H 0.3514 0.1905 0.6328 0.049 Uiso 1 1 calc R . .
H20B H 0.2236 0.1672 0.5691 0.049 Uiso 1 1 calc R . .
H20C H 0.3356 0.1736 0.5091 0.049 Uiso 1 1 calc R . .
C21 C 0.7024(3) 0.04327(7) 0.6131(3) 0.0232(7) Uani 1 1 d . A .
H21A H 0.6481 0.0252 0.5671 0.035 Uiso 1 1 calc R . .
H21B H 0.7981 0.0365 0.6496 0.035 Uiso 1 1 calc R . .
H21C H 0.6966 0.0619 0.5607 0.035 Uiso 1 1 calc R . .
C22 C 0.4496(3) 0.05551(6) 0.6487(2) 0.0194(6) Uani 1 1 d . A .
C23 C 0.3638(3) 0.05672(6) 0.7147(3) 0.0234(7) Uani 1 1 d . . .
H23 H 0.4022 0.0555 0.7986 0.028 Uiso 1 1 calc R . .
C24 C 0.2233(3) 0.05969(7) 0.6598(3) 0.0305(7) Uani 1 1 d . . .
H24 H 0.1665 0.0608 0.7063 0.037 Uiso 1 1 calc R . .
C25 C 0.1655(3) 0.06109(7) 0.5384(3) 0.0358(8) Uani 1 1 d . . .
H25 H 0.0692 0.0634 0.5012 0.043 Uiso 1 1 calc R . .
C26 C 0.2478(3) 0.05914(7) 0.4711(3) 0.0342(8) Uani 1 1 d . . .
H26 H 0.2080 0.0596 0.3872 0.041 Uiso 1 1 calc R . .
C27 C 0.3889(3) 0.05658(7) 0.5258(3) 0.0260(7) Uani 1 1 d . . .
H27 H 0.4449 0.0555 0.4787 0.031 Uiso 1 1 calc R . .
C28 C 0.6426(3) 0.01596(6) 0.8059(2) 0.0184(6) Uani 1 1 d . A .
C29 C 0.6406(3) 0.01659(6) 0.9199(3) 0.0211(6) Uani 1 1 d . . .
H29 H 0.6398 0.0370 0.9570 0.025 Uiso 1 1 calc R . .
C30 C 0.6397(3) -0.01189(7) 0.9811(3) 0.0239(7) Uani 1 1 d . . .
H30 H 0.6391 -0.0109 1.0595 0.029 Uiso 1 1 calc R . .
C31 C 0.6396(3) -0.04156(7) 0.9281(3) 0.0264(7) Uani 1 1 d . . .
H31 H 0.6373 -0.0611 0.9694 0.032 Uiso 1 1 calc R . .
C32 C 0.6429(3) -0.04283(7) 0.8156(3) 0.0271(7) Uani 1 1 d . . .
H32 H 0.6443 -0.0633 0.7796 0.033 Uiso 1 1 calc R . .
C33 C 0.6443(3) -0.01434(6) 0.7539(3) 0.0237(7) Uani 1 1 d . . .
H33 H 0.6463 -0.0155 0.6759 0.028 Uiso 1 1 calc R . .
C34 C 0.9863(3) 0.04398(6) 0.9568(3) 0.0215(6) Uani 1 1 d . A .
H34A H 1.0688 0.0375 1.0224 0.032 Uiso 1 1 calc R . .
H34B H 1.0113 0.0507 0.8892 0.032 Uiso 1 1 calc R . .
H34C H 0.9227 0.0256 0.9338 0.032 Uiso 1 1 calc R . .
C35 C 0.8664(3) 0.06010(6) 1.1284(2) 0.0196(6) Uani 1 1 d . A .
C36 C 0.7642(3) 0.07354(7) 1.1629(3) 0.0246(7) Uani 1 1 d . . .
H36 H 0.7160 0.0922 1.1231 0.029 Uiso 1 1 calc R . .
C37 C 0.7319(3) 0.05991(8) 1.2549(3) 0.0314(7) Uani 1 1 d . . .
H37 H 0.6617 0.0693 1.2775 0.038 Uiso 1 1 calc R . .
C38 C 0.8013(3) 0.03281(8) 1.3138(3) 0.0339(8) Uani 1 1 d . . .
H38 H 0.7780 0.0233 1.3759 0.041 Uiso 1 1 calc R . .
C39 C 0.9042(3) 0.01970(7) 1.2820(3) 0.0319(8) Uani 1 1 d . . .
H39 H 0.9531 0.0012 1.3231 0.038 Uiso 1 1 calc R . .
C40 C 0.9373(3) 0.03311(7) 1.1906(3) 0.0265(7) Uani 1 1 d . . .
H40 H 1.0092 0.0239 1.1700 0.032 Uiso 1 1 calc R . .
C41 C 1.0586(3) 0.10172(6) 1.0888(2) 0.0184(6) Uani 1 1 d . A .
C42 C 1.0818(3) 0.11294(7) 1.2027(3) 0.0266(7) Uani 1 1 d . . .
H42 H 1.0172 0.1083 1.2396 0.032 Uiso 1 1 calc R . .
C43 C 1.1987(3) 0.13089(8) 1.2636(3) 0.0336(8) Uani 1 1 d . . .
H43 H 1.2128 0.1386 1.3412 0.040 Uiso 1 1 calc R . .
C44 C 1.2941(3) 0.13753(7) 1.2114(3) 0.0286(7) Uani 1 1 d . . .
H44 H 1.3743 0.1496 1.2533 0.034 Uiso 1 1 calc R . .
C45 C 1.2725(3) 0.12665(6) 1.0987(3) 0.0223(6) Uani 1 1 d . . .
H45 H 1.3380 0.1312 1.0627 0.027 Uiso 1 1 calc R . .
C46 C 1.1556(3) 0.10910(6) 1.0374(3) 0.0204(6) Uani 1 1 d . . .
H46 H 1.1414 0.1020 0.9591 0.025 Uiso 1 1 calc R . .
N1 N 0.5828(2) 0.10745(5) 0.9015(2) 0.0182(5) Uani 1 1 d . . .
N2 N 0.4976(3) 0.10931(5) 0.9368(2) 0.0252(6) Uani 1 1 d . . .
N3 N 0.8799(2) 0.10256(5) 0.7614(2) 0.0176(5) Uani 1 1 d . . .
N4 N 0.9624(3) 0.09930(6) 0.7237(2) 0.0285(6) Uani 1 1 d . . .
N5 N 0.9716(2) 0.20287(5) 0.8522(2) 0.0240(6) Uani 1 1 d . . .
N6 N 0.7861(2) 0.19716(5) 1.1167(2) 0.0188(5) Uani 1 1 d . . .
P1 P 0.79492(7) 0.160759(16) 0.91617(6) 0.01570(16) Uani 1 1 d . . .
P2 P 0.58564(7) 0.138736(16) 0.66748(6) 0.01820(16) Uani 1 1 d . . .
P3 P 0.63585(7) 0.055056(16) 0.72863(6) 0.01688(16) Uani 1 1 d . . .
P4 P 0.90375(7) 0.078226(16) 1.00351(6) 0.01650(16) Uani 1 1 d . . .
Mo1 Mo 0.73240(2) 0.105698(5) 0.83293(2) 0.01393(7) Uani 1 1 d . A .
C2A C 0.9941(13) 0.2323(3) 0.9521(11) 0.0282(9) Uani 0.25 1 d P A 2
H2A H 0.9353 0.2265 0.9989 0.034 Uiso 0.25 1 calc PR A 2
C3A C 0.931(10) 0.2636(16) 0.883(7) 0.041(3) Uani 0.25 1 d P A 2
H3AA H 0.9050 0.2784 0.9351 0.061 Uiso 0.25 1 calc PR A 2
H3AB H 0.8501 0.2579 0.8148 0.061 Uiso 0.25 1 calc PR A 2
H3AC H 0.9986 0.2743 0.8558 0.061 Uiso 0.25 1 calc PR A 2
C4A C 1.1393(18) 0.2367(5) 1.0425(16) 0.0433(13) Uani 0.25 1 d P A 2
H4AA H 1.1774 0.2154 1.0735 0.065 Uiso 0.25 1 calc PR A 2
H4AB H 1.1359 0.2505 1.1078 0.065 Uiso 0.25 1 calc PR A 2
H4AC H 1.1972 0.2471 1.0041 0.065 Uiso 0.25 1 calc PR A 2
C5A C 1.0723(12) 0.2060(3) 0.8018(11) 0.0256(9) Uani 0.25 1 d P A 2
H5A H 1.0893 0.2295 0.7900 0.031 Uiso 0.25 1 calc PR A 2
C6A C 1.210(2) 0.1873(4) 0.8554(18) 0.0386(14) Uani 0.25 1 d P A 2
H6AA H 1.2539 0.1932 0.9390 0.058 Uiso 0.25 1 calc PR A 2
H6AB H 1.2709 0.1933 0.8124 0.058 Uiso 0.25 1 calc PR A 2
H6AC H 1.1930 0.1638 0.8486 0.058 Uiso 0.25 1 calc PR A 2
C7A C 0.995(5) 0.1871(9) 0.668(4) 0.0330(19) Uani 0.25 1 d P A 2
H7AA H 0.9779 0.1643 0.6809 0.050 Uiso 0.25 1 calc PR A 2
H7AB H 1.0560 0.1883 0.6217 0.050 Uiso 0.25 1 calc PR A 2
H7AC H 0.9088 0.1980 0.6245 0.050 Uiso 0.25 1 calc PR A 2

loop_
_atom_site_aniso_label
_atom_site_aniso_U_11
_atom_site_aniso_U_22
_atom_site_aniso_U_33
_atom_site_aniso_U_23
_atom_site_aniso_U_13
_atom_site_aniso_U_12
C1 0.030(2) 0.060(2) 0.032(2) 0.0160(17) 0.0012(16) -0.0189(17)
C2 0.036(2) 0.0244(19) 0.032(2) -0.0005(17) 0.023(2) -0.0050(17)
C3 0.064(5) 0.019(6) 0.053(5) 0.001(4) 0.037(5) 0.000(4)
C4 0.039(3) 0.042(2) 0.053(4) -0.015(3) 0.020(3) -0.021(2)
C5 0.031(2) 0.0207(17) 0.030(2) -0.0015(17) 0.0167(19) 0.0006(16)
C6 0.043(4) 0.045(4) 0.036(3) 0.012(3) 0.025(3) 0.018(3)
C7 0.031(2) 0.035(6) 0.036(4) 0.004(4) 0.015(3) 0.003(4)
C8 0.041(2) 0.0171(14) 0.0213(16) -0.0036(12) 0.0137(15) -0.0034(13)
C9 0.0298(19) 0.0276(16) 0.050(2) -0.0067(16) 0.0143(17) 0.0002(14)
C10 0.053(3) 0.065(3) 0.075(3) -0.025(2) 0.046(2) -0.014(2)
C11 0.072(3) 0.104(4) 0.051(3) 0.001(3) 0.025(3) 0.053(3)
C12 0.0313(19) 0.0340(17) 0.0315(19) -0.0086(15) 0.0039(16) -0.0018(15)
C13 0.049(2) 0.072(3) 0.0184(18) -0.0004(18) 0.0027(17) 0.014(2)
C14 0.067(3) 0.070(3) 0.050(3) -0.020(2) 0.023(2) -0.040(2)
C15 0.0250(16) 0.0181(14) 0.0204(16) -0.0011(12) 0.0070(13) 0.0024(12)
C16 0.0229(16) 0.0241(15) 0.0166(15) 0.0018(12) 0.0019(13) 0.0006(12)
C17 0.0321(18) 0.0278(16) 0.0171(16) 0.0011(13) 0.0032(14) 0.0009(13)
C18 0.046(2) 0.0434(19) 0.0212(17) -0.0003(15) 0.0169(16) -0.0002(16)
C19 0.0175(16) 0.0300(16) 0.0233(17) 0.0019(13) 0.0037(13) 0.0035(13)
C20 0.0234(17) 0.0393(18) 0.0304(19) 0.0053(15) 0.0041(15) 0.0104(14)
C21 0.0245(17) 0.0223(14) 0.0253(17) -0.0081(12) 0.0119(14) -0.0043(12)
C22 0.0205(15) 0.0144(13) 0.0204(16) -0.0040(11) 0.0036(13) -0.0009(11)
C23 0.0216(16) 0.0179(14) 0.0288(17) -0.0054(12) 0.0066(14) -0.0019(12)
C24 0.0198(16) 0.0261(16) 0.045(2) -0.0077(15) 0.0105(16) -0.0039(13)
C25 0.0181(17) 0.0296(17) 0.048(2) -0.0049(16) -0.0031(16) 0.0004(13)
C26 0.0302(19) 0.0303(17) 0.0288(18) -0.0069(14) -0.0061(16) -0.0024(14)
C27 0.0272(18) 0.0225(15) 0.0253(17) -0.0078(13) 0.0056(14) -0.0012(13)
C28 0.0114(14) 0.0201(14) 0.0222(16) -0.0027(12) 0.0041(12) -0.0012(11)
C29 0.0151(15) 0.0198(14) 0.0285(17) -0.0036(12) 0.0079(13) -0.0016(11)
C30 0.0146(15) 0.0295(16) 0.0287(17) 0.0013(13) 0.0090(14) -0.0019(12)
C31 0.0156(16) 0.0231(15) 0.038(2) 0.0079(14) 0.0064(14) 0.0014(12)
C32 0.0242(17) 0.0182(14) 0.0344(19) -0.0033(13) 0.0046(15) 0.0003(12)
C33 0.0231(16) 0.0214(14) 0.0245(17) -0.0045(12) 0.0059(14) -0.0001(12)
C34 0.0195(16) 0.0200(14) 0.0251(16) -0.0011(12) 0.0082(13) 0.0010(12)
C35 0.0194(15) 0.0201(14) 0.0171(15) -0.0027(12) 0.0040(13) -0.0060(12)
C36 0.0223(16) 0.0284(15) 0.0225(16) 0.0006(13) 0.0072(13) -0.0022(13)
C37 0.0274(18) 0.0431(19) 0.0253(18) -0.0043(15) 0.0113(15) -0.0062(15)
C38 0.041(2) 0.0406(19) 0.0197(17) 0.0045(14) 0.0105(16) -0.0156(16)
C39 0.039(2) 0.0279(16) 0.0263(18) 0.0063(14) 0.0085(16) -0.0051(14)
C40 0.0275(17) 0.0253(15) 0.0228(17) 0.0002(13) 0.0041(14) -0.0012(13)
C41 0.0176(15) 0.0151(13) 0.0180(15) 0.0036(11) 0.0007(12) 0.0023(11)
C42 0.0249(17) 0.0331(16) 0.0201(16) -0.0013(13) 0.0058(14) -0.0054(13)
C43 0.035(2) 0.0406(18) 0.0218(17) -0.0062(14) 0.0059(15) -0.0099(15)
C44 0.0222(17) 0.0281(16) 0.0278(18) 0.0022(13) -0.0006(14) -0.0089(13)
C45 0.0166(15) 0.0232(14) 0.0244(17) 0.0066(12) 0.0041(13) 0.0006(12)
C46 0.0209(15) 0.0189(14) 0.0189(15) 0.0027(12) 0.0037(13) -0.0002(12)
N1 0.0206(13) 0.0150(11) 0.0171(12) -0.0022(10) 0.0043(11) 0.0002(10)
N2 0.0271(15) 0.0245(13) 0.0258(14) -0.0018(11) 0.0117(12) -0.0002(11)
N3 0.0199(13) 0.0148(11) 0.0165(12) -0.0034(9) 0.0045(11) 0.0008(10)
N4 0.0271(15) 0.0307(14) 0.0299(15) -0.0017(11) 0.0130(13) 0.0014(11)
N5 0.0248(14) 0.0216(12) 0.0308(15) 0.0042(11) 0.0161(12) 0.0016(10)
N6 0.0239(13) 0.0148(11) 0.0173(13) -0.0056(9) 0.0067(11) -0.0039(10)
P1 0.0173(4) 0.0162(3) 0.0133(4) -0.0021(3) 0.0050(3) -0.0016(3)
P2 0.0184(4) 0.0193(4) 0.0143(4) -0.0019(3) 0.0026(3) 0.0007(3)
P3 0.0171(4) 0.0165(3) 0.0173(4) -0.0047(3) 0.0064(3) -0.0006(3)
P4 0.0158(4) 0.0164(3) 0.0167(4) -0.0006(3) 0.0049(3) -0.0003(3)
Mo1 0.01409(13) 0.01445(11) 0.01305(12) -0.00273(9) 0.00455(10) 0.00016(9)
C2A 0.036(2) 0.0244(19) 0.032(2) -0.0005(17) 0.023(2) -0.0050(17)
C3A 0.064(5) 0.019(6) 0.053(5) 0.001(4) 0.037(5) 0.000(4)
C4A 0.039(3) 0.042(2) 0.053(4) -0.015(3) 0.020(3) -0.021(2)
C5A 0.031(2) 0.0207(17) 0.030(2) -0.0015(17) 0.0167(19) 0.0006(16)
C6A 0.043(4) 0.045(4) 0.036(3) 0.012(3) 0.025(3) 0.018(3)
C7A 0.031(2) 0.035(6) 0.036(4) 0.004(4) 0.015(3) 0.003(4)

loop_
_atom_type_symbol
_atom_type_description
_atom_type_scat_dispersion_real
_atom_type_scat_dispersion_imag
_atom_type_scat_source
C C 0.0033 0.0016 'International Tables Vol C Tables 4.2.6.8 and 6.1.1.4'
H H 0.0000 0.0000 'International Tables Vol C Tables 4.2.6.8 and 6.1.1.4'
N N 0.0061 0.0033 'International Tables Vol C Tables 4.2.6.8 and 6.1.1.4'
P P 0.1023 0.0942 'International Tables Vol C Tables 4.2.6.8 and 6.1.1.4'
Mo Mo -1.6832 0.6857 'International Tables Vol C Tables 4.2.6.8 and 6.1.1.4'

loop_
_geom_angle_atom_site_label_1
_geom_angle_atom_site_label_2
_geom_angle_atom_site_label_3
_geom_angle
N5 C1 P1 118.5(2)
N5 C1 H1A 107.7
P1 C1 H1A 107.7
N5 C1 H1B 107.7
P1 C1 H1B 107.7
H1A C1 H1B 107.1
N5 C2 C3 110.2(9)
N5 C2 C4 115.1(3)
C3 C2 C4 110.3(10)
N5 C2 H2 107.0
C3 C2 H2 107.0
C4 C2 H2 107.0
N5 C5 C7 110.1(5)
N5 C5 C6 114.5(3)
C7 C5 C6 109.2(6)
N5 C5 H5 107.6
C7 C5 H5 107.6
C6 C5 H5 107.6
N6 C8 P1 119.25(19)
N6 C8 H8A 107.5
P1 C8 H8A 107.5
N6 C8 H8B 107.5
P1 C8 H8B 107.5
H8A C8 H8B 107.0
N6 C9 C10 118.1(3)
N6 C9 C11 112.6(3)
C10 C9 C11 110.7(3)
N6 C9 H9 104.7
C10 C9 H9 104.7
C11 C9 H9 104.7
C9 C10 H10A 109.5
C9 C10 H10B 109.5
H10A C10 H10B 109.5
C9 C10 H10C 109.5
H10A C10 H10C 109.5
H10B C10 H10C 109.5
C9 C11 H11A 109.5
C9 C11 H11B 109.5
H11A C11 H11B 109.5
C9 C11 H11C 109.5
H11A C11 H11C 109.5
H11B C11 H11C 109.5
N6 C12 C14 112.1(3)
N6 C12 C13 116.4(3)
C14 C12 C13 113.3(3)
N6 C12 H12 104.5
C14 C12 H12 104.5
C13 C12 H12 104.5
C12 C13 H13A 109.5
C12 C13 H13B 109.5
H13A C13 H13B 109.5
C12 C13 H13C 109.5
H13A C13 H13C 109.5
H13B C13 H13C 109.5
C12 C14 H14A 109.5
C12 C14 H14B 109.5
H14A C14 H14B 109.5
C12 C14 H14C 109.5
H14A C14 H14C 109.5
H14B C14 H14C 109.5
C16 C15 P1 109.06(18)
C16 C15 H15A 109.9
P1 C15 H15A 109.9
C16 C15 H15B 109.9
P1 C15 H15B 109.9
H15A C15 H15B 108.3
C15 C16 P2 108.62(19)
C15 C16 H16A 110.0
P2 C16 H16A 110.0
C15 C16 H16B 110.0
P2 C16 H16B 110.0
H16A C16 H16B 108.3
C18 C17 P2 115.7(2)
C18 C17 H17A 108.3
P2 C17 H17A 108.3
C18 C17 H17B 108.3
P2 C17 H17B 108.3
H17A C17 H17B 107.4
C17 C18 H18A 109.5
C17 C18 H18B 109.5
H18A C18 H18B 109.5
C17 C18 H18C 109.5
H18A C18 H18C 109.5
H18B C18 H18C 109.5
C20 C19 P2 118.1(2)
C20 C19 H19A 107.8
P2 C19 H19A 107.8
C20 C19 H19B 107.8
P2 C19 H19B 107.8
H19A C19 H19B 107.1
C19 C20 H20A 109.5
C19 C20 H20B 109.5
H20A C20 H20B 109.5
C19 C20 H20C 109.5
H20A C20 H20C 109.5
H20B C20 H20C 109.5
P3 C21 H21A 109.5
P3 C21 H21B 109.5
H21A C21 H21B 109.5
P3 C21 H21C 109.5
H21A C21 H21C 109.5
H21B C21 H21C 109.5
C27 C22 C23 117.7(3)
C27 C22 P3 123.9(2)
C23 C22 P3 118.3(2)
C24 C23 C22 121.0(3)
C24 C23 H23 119.5
C22 C23 H23 119.5
C25 C24 C23 120.4(3)
C25 C24 H24 119.8
C23 C24 H24 119.8
C24 C25 C26 119.7(3)
C24 C25 H25 120.1
C26 C25 H25 120.1
C25 C26 C27 120.1(3)
C25 C26 H26 119.9
C27 C26 H26 120.0
C26 C27 C22 121.0(3)
C26 C27 H27 119.5
C22 C27 H27 119.5
C29 C28 C33 118.1(3)
C29 C28 P3 118.4(2)
C33 C28 P3 123.5(2)
C30 C29 C28 121.3(3)
C30 C29 H29 119.3
C28 C29 H29 119.3
C31 C30 C29 119.9(3)
C31 C30 H30 120.0
C29 C30 H30 120.0
C32 C31 C30 119.9(3)
C32 C31 H31 120.1
C30 C31 H31 120.1
C31 C32 C33 120.5(3)
C31 C32 H32 119.8
C33 C32 H32 119.8
C32 C33 C28 120.3(3)
C32 C33 H33 119.9
C28 C33 H33 119.9
P4 C34 H34A 109.5
P4 C34 H34B 109.5
H34A C34 H34B 109.5
P4 C34 H34C 109.5
H34A C34 H34C 109.5
H34B C34 H34C 109.5
C36 C35 C40 118.1(3)
C36 C35 P4 119.4(2)
C40 C35 P4 122.4(2)
C37 C36 C35 120.6(3)
C37 C36 H36 119.7
C35 C36 H36 119.7
C38 C37 C36 120.4(3)
C38 C37 H37 119.8
C36 C37 H37 119.8
C39 C38 C37 119.5(3)
C39 C38 H38 120.2
C37 C38 H38 120.2
C38 C39 C40 120.6(3)
C38 C39 H39 119.7
C40 C39 H39 119.7
C39 C40 C35 120.8(3)
C39 C40 H40 119.6
C35 C40 H40 119.6
C42 C41 C46 117.9(3)
C42 C41 P4 122.5(2)
C46 C41 P4 119.6(2)
C41 C42 C43 120.8(3)
C41 C42 H42 119.6
C43 C42 H42 119.6
C44 C43 C42 120.2(3)
C44 C43 H43 119.9
C42 C43 H43 119.9
C45 C44 C43 119.7(3)
C45 C44 H44 120.2
C43 C44 H44 120.2
C44 C45 C46 120.3(3)
C44 C45 H45 119.8
C46 C45 H45 119.8
C45 C46 C41 121.1(3)
C45 C46 H46 119.5
C41 C46 H46 119.5
N2 N1 Mo1 177.5(2)
N4 N3 Mo1 176.6(2)
C5A N5 C1 136.8(5)
C5A N5 C2 69.4(5)
C1 N5 C2 120.3(3)
C5A N5 C5 46.6(5)
C1 N5 C5 109.8(3)
C2 N5 C5 115.9(3)
C5A N5 C2A 108.3(7)
C1 N5 C2A 79.5(4)
C2 N5 C2A 42.9(4)
C5 N5 C2A 151.8(5)
C12 N6 C8 113.1(2)
C12 N6 C9 114.3(2)
C8 N6 C9 115.1(2)
C15 P1 C8 102.61(13)
C15 P1 C1 99.14(14)
C8 P1 C1 100.06(15)
C15 P1 Mo1 108.43(9)
C8 P1 Mo1 111.41(9)
C1 P1 Mo1 131.45(13)
C16 P2 C19 102.68(13)
C16 P2 C17 100.83(13)
C19 P2 C17 99.27(14)
C16 P2 Mo1 108.90(9)
C19 P2 Mo1 116.50(10)
C17 P2 Mo1 125.55(10)
C21 P3 C22 102.59(13)
C21 P3 C28 101.45(13)
C22 P3 C28 96.81(12)
C21 P3 Mo1 114.68(9)
C22 P3 Mo1 115.27(8)
C28 P3 Mo1 122.79(9)
C34 P4 C35 101.52(13)
C34 P4 C41 99.04(13)
C35 P4 C41 98.67(12)
C34 P4 Mo1 111.89(10)
C35 P4 Mo1 124.48(9)
C41 P4 Mo1 117.29(8)
N1 Mo1 N3 178.11(9)
N1 Mo1 P2 87.88(7)
N3 Mo1 P2 92.20(7)
N1 Mo1 P3 90.20(6)
N3 Mo1 P3 87.91(6)
P2 Mo1 P3 91.43(3)
N1 Mo1 P1 86.09(6)
N3 Mo1 P1 95.78(6)
P2 Mo1 P1 79.90(2)
P3 Mo1 P1 170.68(3)
N1 Mo1 P4 96.43(7)
N3 Mo1 P4 83.70(7)
P2 Mo1 P4 172.26(3)
P3 Mo1 P4 94.96(3)
P1 Mo1 P4 93.95(3)
C4A C2A C3A 114(3)
C4A C2A N5 116.9(10)
C3A C2A N5 107(3)
C4A C2A H2A 106.0
C3A C2A H2A 106.0
N5 C2A H2A 106.0
C2A C3A H3AA 109.5
C2A C3A H3AB 109.5
H3AA C3A H3AB 109.5
C2A C3A H3AC 109.5
H3AA C3A H3AC 109.5
H3AB C3A H3AC 109.5
C2A C4A H4AA 109.5
C2A C4A H4AB 109.5
H4AA C4A H4AB 109.5
C2A C4A H4AC 109.5
H4AA C4A H4AC 109.5
H4AB C4A H4AC 109.5
N5 C5A C6A 120.2(11)
N5 C5A C7A 101.3(17)
C6A C5A C7A 103.0(17)
N5 C5A H5A 110.5
C6A C5A H5A 110.5
C7A C5A H5A 110.5
C5A C6A H6AA 109.5
C5A C6A H6AB 109.5
H6AA C6A H6AB 109.5
C5A C6A H6AC 109.5
H6AA C6A H6AC 109.5
H6AB C6A H6AC 109.5
C5A C7A H7AA 109.5
C5A C7A H7AB 109.5
H7AA C7A H7AB 109.5
C5A C7A H7AC 109.5
H7AA C7A H7AC 109.5
H7AB C7A H7AC 109.5

loop_
_geom_bond_atom_site_label_1
_geom_bond_atom_site_label_2
_geom_bond_distance
C1 N5 1.419(4)
C1 P1 1.861(3)
C1 H1A 0.9900
C1 H1B 0.9900
C2 N5 1.445(4)
C2 C3 1.50(3)
C2 C4 1.526(7)
C2 H2 1.0000
C3 H3A 0.9800
C3 H3B 0.9800
C3 H3C 0.9800
C4 H4A 0.9800
C4 H4B 0.9800
C4 H4C 0.9800
C5 N5 1.506(4)
C5 C7 1.514(12)
C5 C6 1.532(7)
C5 H5 1.0000
C6 H6A 0.9800
C6 H6B 0.9800
C6 H6C 0.9800
C7 H7A 0.9800
C7 H7B 0.9800
C7 H7C 0.9800
C8 N6 1.463(3)
C8 P1 1.860(3)
C8 H8A 0.9900
C8 H8B 0.9900
C9 N6 1.479(4)
C9 C10 1.496(5)
C9 C11 1.496(5)
C9 H9 1.0000
C10 H10A 0.9800
C10 H10B 0.9800
C10 H10C 0.9800
C11 H11A 0.9800
C11 H11B 0.9800
C11 H11C 0.9800
C12 N6 1.459(4)
C12 C14 1.509(5)
C12 C13 1.526(5)
C12 H12 1.0000
C13 H13A 0.9800
C13 H13B 0.9800
C13 H13C 0.9800
C14 H14A 0.9800
C14 H14B 0.9800
C14 H14C 0.9800
C15 C16 1.522(4)
C15 P1 1.844(3)
C15 H15A 0.9900
C15 H15B 0.9900
C16 P2 1.842(3)
C16 H16A 0.9900
C16 H16B 0.9900
C17 C18 1.516(4)
C17 P2 1.850(3)
C17 H17A 0.9900
C17 H17B 0.9900
C18 H18A 0.9800
C18 H18B 0.9800
C18 H18C 0.9800
C19 C20 1.536(4)
C19 P2 1.842(3)
C19 H19A 0.9900
C19 H19B 0.9900
C20 H20A 0.9800
C20 H20B 0.9800
C20 H20C 0.9800
C21 P3 1.829(3)
C21 H21A 0.9800
C21 H21B 0.9800
C21 H21C 0.9800
C22 C27 1.393(4)
C22 C23 1.395(4)
C22 P3 1.841(3)
C23 C24 1.386(4)
C23 H23 0.9500
C24 C25 1.375(5)
C24 H24 0.9500
C25 C26 1.378(5)
C25 H25 0.9500
C26 C27 1.390(4)
C26 H26 0.9500
C27 H27 0.9500
C28 C29 1.385(4)
C28 C33 1.397(4)
C28 P3 1.845(3)
C29 C30 1.384(4)
C29 H29 0.9500
C30 C31 1.376(4)
C30 H30 0.9500
C31 C32 1.372(4)
C31 H31 0.9500
C32 C33 1.390(4)
C32 H32 0.9500
C33 H33 0.9500
C34 P4 1.839(3)
C34 H34A 0.9800
C34 H34B 0.9800
C34 H34C 0.9800
C35 C36 1.389(4)
C35 C40 1.396(4)
C35 P4 1.842(3)
C36 C37 1.388(4)
C36 H36 0.9500
C37 C38 1.380(4)
C37 H37 0.9500
C38 C39 1.372(4)
C38 H38 0.9500
C39 C40 1.381(4)
C39 H39 0.9500
C40 H40 0.9500
C41 C42 1.388(4)
C41 C46 1.395(4)
C41 P4 1.852(3)
C42 C43 1.393(4)
C42 H42 0.9500
C43 C44 1.380(4)
C43 H43 0.9500
C44 C45 1.373(4)
C44 H44 0.9500
C45 C46 1.385(4)
C45 H45 0.9500
C46 H46 0.9500
N1 N2 1.116(3)
N1 Mo1 2.011(2)
N3 N4 1.115(3)
N3 Mo1 2.018(2)
N5 C5A 1.394(12)
N5 C2A 1.666(12)
P1 Mo1 2.4666(7)
P2 Mo1 2.4535(8)
P3 Mo1 2.4556(7)
P4 Mo1 2.4731(8)
C2A C4A 1.53(2)
C2A C3A 1.54(8)
C2A H2A 1.0000
C3A H3AA 0.9800
C3A H3AB 0.9800
C3A H3AC 0.9800
C4A H4AA 0.9800
C4A H4AB 0.9800
C4A H4AC 0.9800
C5A C6A 1.56(2)
C5A C7A 1.72(5)
C5A H5A 1.0000
C6A H6AA 0.9800
C6A H6AB 0.9800
C6A H6AC 0.9800
C7A H7AA 0.9800
C7A H7AB 0.9800
C7A H7AC 0.9800
